data_2008439
loop_
_publ_author_name
'Vasiliev, Alexander D.'
'Astachov, Alexander M.'
'Stepanov, Rudolf S.'
'Kirik, Sergei D.'

_publ_section_title
;
 4-Nitramino-1,2,4-triazole
;
_journal_issue 5
_journal_name_full 'Acta Crystallographica Section C'
_journal_page_first 830
_journal_page_last 832
_journal_paper_doi 10.1107/S0108270199002243
_journal_volume 55
_journal_year 1999
_chemical_formula_moiety 'C2 H3 N5 O2'
_chemical_formula_sum 'C2 H3 N5 O2'
_chemical_formula_weight 129.09
_chemical_name_common 4-NRTZ
_chemical_name_systematic 4-nitramino-1,2,4-triazole
_space_group_IT_number 19
_symmetry_cell_setting orthorhombic
_symmetry_space_group_name_Hall 'P 2ac 2ab'
_symmetry_space_group_name_H-M 'P 21 21 21'
_audit_creation_method SHELXL-97
_cell_angle_alpha 90.00
_cell_angle_beta 90.00
_cell_angle_gamma 90.00
_cell_formula_units_Z 4
_cell_length_a 9.2989(7)
_cell_length_b 14.0570(10)
_cell_length_c 3.6066(3)
_cell_measurement_reflns_used 23
_cell_measurement_temperature 293(2)
_cell_measurement_theta_max 46.0
_cell_measurement_theta_min 21.5
_cell_volume 471.44(6)
_computing_cell_refinement 'KM-4 Software'
_computing_data_collection 'KM-4 Software (Kuma, 1997)'
_computing_data_reduction 'DATARED in KM-4 Software'
_computing_molecular_graphics 'XP in SHELXTL (Sheldrick, 1995)'
_computing_publication_material SHELXL97
_computing_structure_refinement 'SHELXL97 (Sheldrick, 1997)'
_computing_structure_solution 'SHELXS86 (Sheldrick, 1990)'
_diffrn_ambient_temperature 293(2)
_diffrn_measured_fraction_theta_full 1.000
_diffrn_measured_fraction_theta_max 1.000
_diffrn_measurement_device_type 'Kuma KM-4 four-circle'
_diffrn_measurement_method 'Profile-measured \w/2\q'
_diffrn_radiation_monochromator graphite
_diffrn_radiation_source 'fine-focus sealed tube'
_diffrn_radiation_type CuK\a
_diffrn_radiation_wavelength 1.5418
_diffrn_reflns_av_R_equivalents 0.025
_diffrn_reflns_av_sigmaI/netI 0.0177
_diffrn_reflns_limit_h_max 11
_diffrn_reflns_limit_h_min -11
_diffrn_reflns_limit_k_max 16
_diffrn_reflns_limit_k_min 0
_diffrn_reflns_limit_l_max 4
_diffrn_reflns_limit_l_min 0
_diffrn_reflns_number 936
_diffrn_reflns_theta_full 66.98
_diffrn_reflns_theta_max 66.98
_diffrn_reflns_theta_min 5.70
_diffrn_standards_decay_% 1
_diffrn_standards_interval_count 50
_diffrn_standards_number 2
_exptl_absorpt_coefficient_mu 1.404
_exptl_absorpt_correction_type none
_exptl_crystal_colour Colourless
_exptl_crystal_density_diffrn 1.819
_exptl_crystal_density_method 'not measured'
_exptl_crystal_description 'Transparent lump'
_exptl_crystal_F_000 264
_exptl_crystal_size_max 0.4
_exptl_crystal_size_mid 0.3
_exptl_crystal_size_min 0.2
_refine_diff_density_max 0.206
_refine_diff_density_min -0.182
_refine_ls_abs_structure_details 'Flack (1983)'
_refine_ls_abs_structure_Flack 0.1(4)
_refine_ls_extinction_coef 0.077(5)
_refine_ls_extinction_method SHELXL97
_refine_ls_goodness_of_fit_ref 1.096
_refine_ls_hydrogen_treatment mixed
_refine_ls_matrix_type full
_refine_ls_number_parameters 95
_refine_ls_number_reflns 776
_refine_ls_number_restraints 0
_refine_ls_restrained_S_all 1.096
_refine_ls_R_factor_all 0.028
_refine_ls_R_factor_gt 0.027
_refine_ls_shift/su_max <0.001
_refine_ls_shift/su_mean 0.000
_refine_ls_structure_factor_coef Fsqd
_refine_ls_weighting_details 'w = 1/[\s^2^(Fo^2^)+(0.0517P)^2^+0.0552P] where P = (Fo^2^+2Fc^2^)/3'
_refine_ls_weighting_scheme calc
_refine_ls_wR_factor_ref 0.073
_reflns_number_gt 757
_reflns_number_total 776
_reflns_threshold_expression I>2\s(I)
_cod_data_source_file av1027.cif
_cod_data_source_block av1027
_cod_depositor_comments
;
The following automatic conversions were performed:
'_symmetry_cell_setting' value 'Orthorhombic' changed to 'orthorhombic'
according to '/home/saulius/struct/CIF-dictionaries/cif_core.dic'
dictionary named 'cif_core.dic' version 2.4.1 from 2010-06-29.

Automatic conversion script
Id: cif_fix_enum 1527 2010-12-29 10:47:43Z saulius 

The following automatic conversions were performed:

'_symmetry_cell_setting' value 'Orthorhombic' changed to
'orthorhombic' according to
/home/saulius/struct/CIF-dictionaries/cif_core.dic dictionary named
'cif_core.dic' version 2.4.1 from 2010-06-29.

Automatic conversion script
Id: cif_fix_values 1715 2011-07-08 13:25:40Z adriana 

The following automatic conversions were performed:

'_refine_ls_weighting_scheme' value 'calc w =
1/[\s^2^(Fo^2^)+(0.0517P)^2^+0.0552P] where P = (Fo^2^+2Fc^2^)/3' was
changed to 'calc'. New tag '_refine_ls_weighting_details' was
created. The value of the new tag was set to 'w =
1/[\s^2^(Fo^2^)+(0.0517P)^2^+0.0552P] where P = (Fo^2^+2Fc^2^)/3'.

Automatic conversion script
Id: cif_fix_values 3143 2015-03-26 13:38:13Z robertas 
;
_cod_database_code 2008439

loop_
_symmetry_equiv_pos_as_xyz
'x, y, z'
'-x+1/2, -y, z+1/2'
'-x, y+1/2, -z+1/2'
'x+1/2, -y+1/2, -z'

loop_
_atom_site_label
_atom_site_fract_x
_atom_site_fract_y
_atom_site_fract_z
_atom_site_U_iso_or_equiv
_atom_site_adp_type
_atom_site_calc_flag
_atom_site_refinement_flags
_atom_site_occupancy
_atom_site_disorder_assembly
_atom_site_disorder_group
_atom_site_type_symbol
N1 .38950(15) .46589(10) .4545(4) .0319(4) Uani d . 1 . . N
N2 .51508(14) .43392(9) .3050(5) .0288(4) Uani d . 1 . . N
H2 .597(2) .4765(17) .270(8) .053(6) Uiso d . 1 . . H
C3 .50444(17) .34618(12) .1873(4) .0264(4) Uani d . 1 . . C
H3 .572(2) .3132(13) .062(6) .033(5) Uiso d . 1 . . H
N4 .36918(14) .31895(8) .2603(4) .0226(3) Uani d . 1 . . N
C5 .30232(17) .39404(11) .4226(5) .0270(4) Uani d . 1 . . C
H5 .205(2) .3920(13) .512(6) .026(4) Uiso d . 1 . . H
N6 .29342(14) .23698(9) .1512(4) .0293(4) Uani d . 1 . . N
N7 .36050(14) .15957(9) .2640(4) .0264(3) Uani d . 1 . . N
O1 .29489(13) .08376(8) .1870(4) .0379(4) Uani d . 1 . . O
O2 .47673(13) .15993(9) .4296(4) .0411(4) Uani d . 1 . . O

loop_
_atom_site_aniso_label
_atom_site_aniso_U_11
_atom_site_aniso_U_22
_atom_site_aniso_U_33
_atom_site_aniso_U_12
_atom_site_aniso_U_13
_atom_site_aniso_U_23
N1 .0256(7) .0262(6) .0437(8) .0007(5) .0018(7) -.0034(6)
N2 .0182(6) .0264(7) .0418(8) -.0022(5) .0001(7) .0026(6)
C3 .0193(8) .0252(8) .0346(8) .0018(6) .0046(7) -.0007(7)
N4 .0170(6) .0185(6) .0322(7) -.0002(4) -.0017(6) -.0006(5)
C5 .0201(8) .0245(7) .0363(8) .0010(6) .0014(8) .0017(6)
N6 .0218(7) .0196(6) .0465(8) .0008(5) -.0092(7) -.0012(5)
N7 .0184(7) .0224(6) .0383(7) .0002(5) .0001(6) -.0003(6)
O1 .0282(6) .0181(5) .0672(9) -.0017(4) -.0026(7) -.0034(5)
O2 .0240(6) .0324(6) .0670(8) .0033(5) -.0165(7) .0061(7)

loop_
_atom_type_symbol
_atom_type_description
_atom_type_scat_dispersion_real
_atom_type_scat_dispersion_imag
_atom_type_scat_source
C C 0.0181 0.0091 'International Tables Vol C Tables 4.2.6.8 and 6.1.1.4'
H H 0.0000 0.0000 'International Tables Vol C Tables 4.2.6.8 and 6.1.1.4'
N N 0.0311 0.0180 'International Tables Vol C Tables 4.2.6.8 and 6.1.1.4'
O O 0.0492 0.0322 'International Tables Vol C Tables 4.2.6.8 and 6.1.1.4'

loop_
_geom_angle_atom_site_label_1
_geom_angle_atom_site_label_2
_geom_angle_atom_site_label_3
_geom_angle
_geom_angle_publ_flag
C5 N1 N2 104.07(12) y
C3 N2 N1 112.00(13) y
C3 N2 H2 126.5(15) y
N1 N2 H2 121.1(14) y
N2 C3 N4 106.05(14) y
N2 C3 H3 126.4(11) y
N4 C3 H3 127.3(11) y
C3 N4 C5 106.99(12) y
C3 N4 N6 130.45(13) y
C5 N4 N6 121.88(12) y
N1 C5 N4 110.90(13) y
N1 C5 H5 125.5(11) y
N4 C5 H5 123.6(11) y
N7 N6 N4 110.65(12) y
O2 N7 O1 122.29(13) y
O2 N7 N6 124.05(12) y
O1 N7 N6 113.65(13) y

loop_
_geom_bond_atom_site_label_1
_geom_bond_atom_site_label_2
_geom_bond_site_symmetry_2
_geom_bond_distance
_geom_bond_publ_flag
N1 C5 . 1.300(2) y
N1 N2 . 1.362(2) y
N2 C3 . 1.308(2) y
N2 H2 . .98(2) y
C3 N4 . 1.341(2) y
C3 H3 . .90(2) y
N4 C5 . 1.358(2) y
N4 N6 . 1.4066(16) y
C5 H5 . .96(2) y
N6 N7 . 1.3186(18) y
N7 O2 . 1.2348(19) y
N7 O1 . 1.2590(17) y

loop_
_geom_torsion_atom_site_label_1
_geom_torsion_atom_site_label_2
_geom_torsion_atom_site_label_3
_geom_torsion_atom_site_label_4
_geom_torsion
_geom_torsion_publ_flag
N4 N6 N7 O2 -2.6(2) y
